data_2202929
loop_
_publ_author_name
'Boixassa, Anna'
'Mathieu, Rene'
'Lugan, No\"el'
'Pons, Josefina'
'Ros, Josep'

_publ_section_title
;Aqua(\h^4^-1,5-cyclooctadiene)[1-(2-methoxyethoxymethyl)-3,5-dimethylpyrazole]rhodium(I)
 tetrafluoroborate
;
_journal_issue 8
_journal_name_full 'Acta Crystallographica Section E'
_journal_page_first m658
_journal_page_last m660
_journal_paper_doi 10.1107/S1600536803016155
_journal_volume 59
_journal_year 2003
_chemical_formula_iupac '[Rh (C8 H12) (C9 H16 N2 O2) (H2 O)] (B F4)'
_chemical_formula_moiety 'C17 H30 N2 O3 Rh, B F4'
_chemical_formula_sum 'C17 H30 B F4 N2 O3 Rh'
_chemical_formula_weight 500.15
_chemical_name_systematic
;
Aqua(\h^4^--1,5-cyclooctadiene)[1-(2-methoxyethoxymethyl)-
3,5-dimethylpyrazole]rhodium(I) tetrafluoroborate
;
_space_group_IT_number 14
_symmetry_cell_setting monoclinic
_symmetry_space_group_name_Hall '-P 2ybc'
_symmetry_space_group_name_H-M 'P 1 21/c 1'
_atom_sites_solution_hydrogens geom
_atom_sites_solution_primary direct
_atom_sites_solution_secondary difmap
_audit_creation_method 'WinGX routine CIF_UPDATE'
_cell_angle_alpha 90
_cell_angle_beta 102.368(12)
_cell_angle_gamma 90
_cell_formula_units_Z 4
_cell_length_a 10.0023(10)
_cell_length_b 23.2203(17)
_cell_length_c 9.2977(10)
_cell_measurement_reflns_used 8000
_cell_measurement_temperature 293(2)
_cell_measurement_theta_max 26.1
_cell_measurement_theta_min 2.1
_cell_volume 2109.3(4)
_computing_cell_refinement IPDS
_computing_data_collection 'IPDS (Stoe & Cie, 2000)'
_computing_data_reduction 'X-RED (Stoe & Cie, 1996)'
_computing_molecular_graphics 'ORTEP-3 for Windows (Farrugia, 1997)'
_computing_publication_material 'WinGX (Farrugia, 1999)'
_computing_structure_refinement 'SHELXL97 (Sheldrick, 1997)'
_computing_structure_solution 'SIR92 (Altomare et al., 1993)'
_diffrn_ambient_temperature 293(2)
_diffrn_measured_fraction_theta_full 0.97
_diffrn_measured_fraction_theta_max 0.97
_diffrn_measurement_device_type 'Stoe IPDS'
_diffrn_measurement_method \f
_diffrn_radiation_monochromator graphite
_diffrn_radiation_type MoK\a
_diffrn_radiation_wavelength 0.71073
_diffrn_reflns_av_R_equivalents 0.027
_diffrn_reflns_limit_h_max 12
_diffrn_reflns_limit_h_min -12
_diffrn_reflns_limit_k_max 27
_diffrn_reflns_limit_k_min -28
_diffrn_reflns_limit_l_max 11
_diffrn_reflns_limit_l_min -11
_diffrn_reflns_number 16245
_diffrn_reflns_theta_full 26.1
_diffrn_reflns_theta_max 26.1
_diffrn_reflns_theta_min 2.1
_diffrn_standards_decay_% 0
_diffrn_standards_interval_count 0
_diffrn_standards_interval_time 0
_diffrn_standards_number 0
_exptl_absorpt_coefficient_mu 0.863
_exptl_absorpt_correction_T_max 0.837
_exptl_absorpt_correction_T_min 0.776
_exptl_absorpt_correction_type refdelf
_exptl_absorpt_process_details
;
(Parkin, S. et al. 1995)
;
_exptl_crystal_colour yellow
_exptl_crystal_density_diffrn 1.575
_exptl_crystal_density_method 'not measured'
_exptl_crystal_description block
_exptl_crystal_F_000 1024
_exptl_crystal_size_max 0.30
_exptl_crystal_size_mid 0.25
_exptl_crystal_size_min 0.20
_refine_diff_density_max 0.90
_refine_diff_density_min -0.68
_refine_ls_extinction_method none
_refine_ls_goodness_of_fit_ref 0.99
_refine_ls_hydrogen_treatment mixed
_refine_ls_matrix_type full
_refine_ls_number_parameters 260
_refine_ls_number_reflns 4070
_refine_ls_number_restraints 3
_refine_ls_restrained_S_all 0.99
_refine_ls_R_factor_all 0.048
_refine_ls_R_factor_gt 0.043
_refine_ls_shift/su_max 0
_refine_ls_shift/su_mean 0
_refine_ls_structure_factor_coef Fsqd
_refine_ls_weighting_details 'calc w = 1/[\s^2^(Fo^2^)+(0.0689P)^2^+4.0982P] where P = (Fo^2^+2Fc^2^)/3'
_refine_ls_weighting_scheme calc
_refine_ls_wR_factor_gt 0.113
_refine_ls_wR_factor_ref 0.117
_reflns_number_gt 3630
_reflns_number_total 4070
_reflns_threshold_expression I>2\s(I)
_cod_data_source_file tk6126.cif
_cod_data_source_block I
_cod_original_sg_symbol_H-M 'P 21/c'
_cod_database_code 2202929
_cod_database_fobs_code 2202929

loop_
_symmetry_equiv_pos_as_xyz
'x, y, z'
'-x, y+1/2, -z+1/2'
'-x, -y, -z'
'x, -y-1/2, z-1/2'

loop_
_atom_site_label
_atom_site_fract_x
_atom_site_fract_y
_atom_site_fract_z
_atom_site_U_iso_or_equiv
_atom_site_adp_type
_atom_site_calc_flag
_atom_site_refinement_flags
_atom_site_occupancy
_atom_site_disorder_assembly
_atom_site_disorder_group
_atom_site_type_symbol
C3 -0.0431(4) 0.1707(2) -0.1141(6) 0.0594(12) Uani d . 1 . . C
C4 -0.0172(4) 0.1408(2) -0.2292(5) 0.0616(12) Uani d . 1 . . C
H4 -0.0692 0.1410 -0.3249 0.074 Uiso calc R 1 . . H
C5 0.1032(4) 0.1091(2) -0.1772(4) 0.0499(10) Uani d . 1 . . C
C6 -0.1589(6) 0.2102(3) -0.1058(9) 0.094(2) Uani d . 1 . . C
H6A -0.1474 0.2250 -0.0075 0.113 Uiso calc R 1 . . H
H6B -0.2436 0.1894 -0.1311 0.113 Uiso calc R 1 . . H
H6C -0.1602 0.2415 -0.1734 0.113 Uiso calc R 1 . . H
C7 0.1757(6) 0.0699(2) -0.2573(5) 0.0679(14) Uani d . 1 . . C
H7A 0.2557 0.0552 -0.1915 0.082 Uiso calc R 1 . . H
H7B 0.2023 0.0902 -0.3366 0.082 Uiso calc R 1 . . H
H7C 0.1165 0.0384 -0.2963 0.082 Uiso calc R 1 . . H
C8 0.0912(5) 0.1849(2) 0.1467(5) 0.0594(11) Uani d . 1 . . C
H8A 0.0146 0.2083 0.1602 0.071 Uiso calc R 1 . . H
H8B 0.1068 0.1556 0.2228 0.071 Uiso calc R 1 . . H
C11 0.1891(6) 0.2665(2) 0.0585(7) 0.0746(15) Uani d . 1 . . C
H11A 0.1212 0.2932 0.0792 0.090 Uiso calc R 1 . . H
H11B 0.1585 0.2522 -0.0412 0.090 Uiso calc R 1 . . H
C12 0.3220(7) 0.2952(3) 0.0745(10) 0.097(2) Uani d . 1 . . C
H12A 0.3134 0.3288 0.0112 0.117 Uiso calc R 1 . . H
H12B 0.3546 0.3076 0.1756 0.117 Uiso calc R 1 . . H
C14 0.5276(8) 0.2804(4) -0.0027(13) 0.144(4) Uani d . 1 . . C
H14A 0.4981 0.3087 -0.0780 0.172 Uiso calc R 1 . . H
H14B 0.5802 0.2513 -0.0386 0.172 Uiso calc R 1 . . H
H14C 0.5829 0.2985 0.0824 0.172 Uiso calc R 1 . . H
C21 0.3261(4) 0.0217(3) 0.4232(5) 0.0667(14) Uani d . 1 . . C
H21A 0.3549 -0.0180 0.4419 0.080 Uiso calc R 1 . . H
H21B 0.3412 0.0414 0.5174 0.080 Uiso calc R 1 . . H
C22 0.4144(4) 0.04942(18) 0.3301(4) 0.0439(8) Uani d . 1 . . C
H22 0.4774 0.0787 0.3818 0.053 Uiso calc R 1 . . H
C23 0.4621(4) 0.02082(16) 0.2209(4) 0.0425(8) Uani d . 1 . . C
H23 0.5525 0.0337 0.2094 0.051 Uiso calc R 1 . . H
C24 0.4301(5) -0.0406(2) 0.1751(6) 0.0628(12) Uani d . 1 . . C
H24A 0.4732 -0.0495 0.0937 0.075 Uiso calc R 1 . . H
H24B 0.4703 -0.0657 0.2565 0.075 Uiso calc R 1 . . H
C25 0.2823(5) -0.0536(2) 0.1302(7) 0.0743(16) Uani d . 1 . . C
H25A 0.2543 -0.0738 0.2102 0.089 Uiso calc R 1 . . H
H25B 0.2682 -0.0795 0.0463 0.089 Uiso calc R 1 . . H
C26 0.1906(4) -0.00171(19) 0.0897(5) 0.0499(9) Uani d . 1 . . C
H26 0.1264 -0.0049 -0.0057 0.060 Uiso calc R 1 . . H
C27 0.1430(4) 0.03170(18) 0.1930(4) 0.0449(8) Uani d . 1 . . C
H27 0.0516 0.0479 0.1559 0.054 Uiso calc R 1 . . H
C28 0.1763(5) 0.0226(3) 0.3556(5) 0.0625(12) Uani d . 1 . . C
H28A 0.1365 -0.0136 0.3772 0.075 Uiso calc R 1 . . H
H28B 0.1338 0.0531 0.4016 0.075 Uiso calc R 1 . . H
B1 0.7996(5) 0.1222(2) 0.3265(6) 0.0491(10) Uani d . 1 . . B
F1 0.9197(3) 0.14890(16) 0.3789(4) 0.0886(10) Uani d . 1 . . F
F2 0.8175(6) 0.0704(2) 0.2741(9) 0.184(3) Uani d . 1 . . F
F3 0.7379(5) 0.1170(3) 0.4425(6) 0.147(2) Uani d . 1 . . F
F4 0.7116(4) 0.15416(18) 0.2259(5) 0.1083(13) Uani d . 1 . . F
N1 0.0571(3) 0.15740(15) 0.0043(4) 0.0493(8) Uani d . 1 . . N
N2 0.1488(3) 0.11937(15) -0.0341(3) 0.0427(7) Uani d . 1 . . N
O10 0.2070(4) 0.21926(15) 0.1620(4) 0.0634(8) Uani d . 1 . . O
O13 0.4149(4) 0.25550(17) 0.0350(6) 0.0979(15) Uani d . 1 . . O
O1 0.4428(3) 0.14028(12) 0.0913(4) 0.0526(7) Uani d D 1 . . O
Rh1 0.29942(3) 0.076409(12) 0.12152(3) 0.03547(13) Uani d . 1 . . Rh
H1b 0.524(2) 0.1385(16) 0.142(4) 0.043 Uiso d D 1 . . H
H1a 0.423(4) 0.1759(9) 0.081(4) 0.043 Uiso d D 1 . . H

loop_
_atom_site_aniso_label
_atom_site_aniso_U_11
_atom_site_aniso_U_22
_atom_site_aniso_U_33
_atom_site_aniso_U_12
_atom_site_aniso_U_13
_atom_site_aniso_U_23
C3 0.043(2) 0.064(3) 0.071(3) 0.0082(19) 0.011(2) 0.031(2)
C4 0.048(2) 0.081(3) 0.050(2) -0.009(2) -0.0034(18) 0.030(2)
C5 0.047(2) 0.069(3) 0.0341(18) -0.0075(19) 0.0080(15) 0.0081(17)
C6 0.056(3) 0.080(4) 0.144(6) 0.022(3) 0.017(3) 0.042(4)
C7 0.074(3) 0.096(4) 0.038(2) -0.014(3) 0.020(2) -0.016(2)
C8 0.072(3) 0.060(3) 0.055(2) 0.020(2) 0.033(2) 0.001(2)
C11 0.077(3) 0.046(3) 0.105(4) 0.018(2) 0.030(3) 0.005(3)
C12 0.086(4) 0.055(3) 0.150(6) 0.013(3) 0.023(4) 0.001(4)
C14 0.082(5) 0.104(6) 0.261(12) 0.013(4) 0.072(6) 0.075(7)
C21 0.049(2) 0.113(4) 0.036(2) 0.007(2) 0.0037(17) 0.005(2)
C22 0.0390(18) 0.047(2) 0.0397(18) 0.0049(15) -0.0039(15) -0.0018(16)
C23 0.0363(17) 0.041(2) 0.047(2) 0.0071(15) 0.0035(15) 0.0015(15)
C24 0.070(3) 0.044(2) 0.070(3) 0.011(2) 0.004(2) -0.009(2)
C25 0.061(3) 0.045(3) 0.117(5) -0.007(2) 0.019(3) -0.018(3)
C26 0.0410(19) 0.054(2) 0.053(2) -0.0102(17) 0.0059(16) -0.0100(18)
C27 0.0359(17) 0.057(2) 0.0408(19) -0.0022(16) 0.0052(14) 0.0031(17)
C28 0.053(2) 0.090(4) 0.044(2) -0.004(2) 0.0077(18) 0.016(2)
B1 0.039(2) 0.042(2) 0.065(3) -0.0039(18) 0.009(2) -0.007(2)
F1 0.0619(18) 0.093(2) 0.104(2) -0.0247(16) 0.0036(16) 0.0014(19)
F2 0.131(4) 0.119(4) 0.274(8) 0.040(3) -0.017(4) -0.121(5)
F3 0.097(3) 0.220(6) 0.136(4) -0.002(3) 0.050(3) 0.063(4)
F4 0.096(3) 0.103(3) 0.104(3) -0.004(2) -0.027(2) 0.019(2)
N1 0.0473(17) 0.055(2) 0.0494(18) 0.0155(15) 0.0181(15) 0.0114(15)
N2 0.0411(16) 0.056(2) 0.0326(14) 0.0106(14) 0.0120(12) 0.0043(13)
O10 0.076(2) 0.0573(19) 0.0597(19) 0.0116(16) 0.0209(16) -0.0103(15)
O13 0.081(3) 0.056(2) 0.171(5) 0.0175(19) 0.058(3) 0.035(3)
O1 0.0449(15) 0.0381(15) 0.074(2) 0.0022(12) 0.0114(14) 0.0076(13)
Rh1 0.03480(18) 0.03818(19) 0.03272(18) 0.00378(10) 0.00567(12) -0.00176(10)

loop_
_atom_type_symbol
_atom_type_description
_atom_type_scat_dispersion_real
_atom_type_scat_dispersion_imag
_atom_type_scat_source
C C 0.0033 0.0016 'International Tables Vol C Tables 4.2.6.8 and 6.1.1.4'
H H 0 0 'International Tables Vol C Tables 4.2.6.8 and 6.1.1.4'
B B 0.0013 0.0007 'International Tables Vol C Tables 4.2.6.8 and 6.1.1.4'
F F 0.0171 0.0103 'International Tables Vol C Tables 4.2.6.8 and 6.1.1.4'
N N 0.0061 0.0033 'International Tables Vol C Tables 4.2.6.8 and 6.1.1.4'
O O 0.0106 0.006 'International Tables Vol C Tables 4.2.6.8 and 6.1.1.4'
Rh Rh -1.1178 0.9187 'International Tables Vol C Tables 4.2.6.8 and 6.1.1.4'

loop_
_geom_angle_atom_site_label_1
_geom_angle_atom_site_label_2
_geom_angle_atom_site_label_3
_geom_angle
_geom_angle_publ_flag
O1 Rh1 N2 88.99(12) y
O1 Rh1 C22 94.45(14) y
O1 Rh1 C23 90.33(13) y
O1 Rh1 C26 158.08(15) y
O1 Rh1 C27 163.13(14) y
N2 Rh1 C22 159.22(13) y
N2 Rh1 C23 162.80(13) y
N2 Rh1 C26 92.26(15) y
N2 Rh1 C27 88.83(14) y
C22 Rh1 C23 37.89(15) y
C22 Rh1 C26 92.09(16) y
C22 Rh1 C27 81.95(15) y
C23 Rh1 C26 82.09(16) y
C23 Rh1 C27 96.61(15) y
C26 Rh1 C27 38.77(16) y
Rh1 N2 N1 123.1(2) y
Rh1 N2 C5 130.1(3) y
Rh1 C22 C21 112.4(3) y
Rh1 C22 C23 71.1(2) y
Rh1 C23 C22 71.0(2) y
Rh1 C23 C24 110.9(3) y
Rh1 C26 C25 112.6(3) y
Rh1 C26 C27 70.5(2) y
Rh1 C27 C26 70.7(2) y
Rh1 C27 C28 111.7(3) y
C4 C3 N1 107.0(4) ?
C4 C3 C6 129.9(5) ?
N1 C3 C6 123.0(5) ?
C3 C4 C5 107.1(4) ?
C3 C4 H4 126.5 ?
C5 C4 H4 126.5 ?
N2 C5 C4 109.6(4) ?
N2 C5 C7 121.2(4) ?
C4 C5 C7 129.2(4) ?
C3 C6 H6A 109.5 ?
C3 C6 H6B 109.5 ?
H6A C6 H6B 109.5 ?
C3 C6 H6C 109.5 ?
H6A C6 H6C 109.5 ?
H6B C6 H6C 109.5 ?
C5 C7 H7A 109.5 ?
C5 C7 H7B 109.5 ?
H7A C7 H7B 109.5 ?
C5 C7 H7C 109.5 ?
H7A C7 H7C 109.5 ?
H7B C7 H7C 109.5 ?
O10 C8 N1 112.1(3) ?
O10 C8 H8A 109.2 ?
N1 C8 H8A 109.2 ?
O10 C8 H8B 109.2 ?
N1 C8 H8B 109.2 ?
H8A C8 H8B 107.9 ?
O10 C11 C12 107.3(5) ?
O10 C11 H11A 110.3 ?
C12 C11 H11A 110.3 ?
O10 C11 H11B 110.3 ?
C12 C11 H11B 110.3 ?
H11A C11 H11B 108.5 ?
O13 C12 C11 108.0(5) ?
O13 C12 H12A 110.1 ?
C11 C12 H12A 110.1 ?
O13 C12 H12B 110.1 ?
C11 C12 H12B 110.1 ?
H12A C12 H12B 108.4 ?
O13 C14 H14A 109.5 ?
O13 C14 H14B 109.5 ?
O13 C14 H14C 109.5 ?
H14A C14 H14B 109.5 ?
H14A C14 H14C 109.5 ?
H14B C14 H14C 109.5 ?
C28 C21 C22 114.2(4) ?
C28 C21 H21A 108.7 ?
C22 C21 H21A 108.7 ?
C28 C21 H21B 108.7 ?
C22 C21 H21B 108.7 ?
H21A C21 H21B 107.6 ?
C23 C22 C21 123.7(4) ?
C23 C22 H22 114.1 ?
C21 C22 H22 114.1 ?
Rh1 C22 H22 114.1 ?
C22 C23 C24 125.3(4) ?
C22 C23 H23 113.9 ?
C24 C23 H23 113.9 ?
Rh1 C23 H23 113.9 ?
C25 C24 C23 114.3(4) ?
C25 C24 H24A 108.7 ?
C23 C24 H24A 108.7 ?
C25 C24 H24B 108.7 ?
C23 C24 H24B 108.7 ?
H24A C24 H24B 107.6 ?
C24 C25 C26 115.1(4) ?
C24 C25 H25A 108.5 ?
C26 C25 H25A 108.5 ?
C24 C25 H25B 108.5 ?
C26 C25 H25B 108.5 ?
H25A C25 H25B 107.5 ?
C27 C26 C25 123.4(4) ?
C27 C26 H26 114.2 ?
C25 C26 H26 114.2 ?
Rh1 C26 H26 114.2 ?
C26 C27 C28 125.7(4) ?
C26 C27 H27 113.6 ?
C28 C27 H27 113.6 ?
Rh1 C27 H27 113.6 ?
C27 C28 C21 114.5(4) ?
C27 C28 H28A 108.6 ?
C21 C28 H28A 108.6 ?
C27 C28 H28B 108.6 ?
C21 C28 H28B 108.6 ?
H28A C28 H28B 107.6 ?
F2 B1 F1 111.8(4) ?
F2 B1 F3 109.4(6) ?
F1 B1 F3 105.9(5) ?
F2 B1 F4 111.2(5) ?
F1 B1 F4 113.2(4) ?
F3 B1 F4 104.9(4) ?
C3 N1 N2 110.7(4) ?
C3 N1 C8 129.2(4) ?
N2 N1 C8 118.8(3) ?
C5 N2 N1 105.6(3) ?
C8 O10 C11 112.7(4) ?
C14 O13 C12 114.4(6) ?
Rh1 O1 H1b 119(3) ?
Rh1 O1 H1a 123(3) ?
H1b O1 H1a 106(3) ?

loop_
_geom_bond_atom_site_label_1
_geom_bond_atom_site_label_2
_geom_bond_site_symmetry_2
_geom_bond_distance
_geom_bond_publ_flag
Rh1 O1 . 2.123(3) y
Rh1 N2 . 2.103(3) y
Rh1 C22 . 2.126(4) y
Rh1 C23 . 2.127(3) y
Rh1 C26 . 2.104(4) y
Rh1 C27 . 2.101(4) y
C3 C4 . 1.347(7) ?
C3 N1 . 1.356(5) ?
C3 C6 . 1.491(7) ?
C4 C5 . 1.405(6) ?
C4 H4 . 0.9300 ?
C5 N2 . 1.332(5) ?
C5 C7 . 1.464(7) ?
C6 H6A . 0.9600 ?
C6 H6B . 0.9600 ?
C6 H6C . 0.9600 ?
C7 H7A . 0.9600 ?
C7 H7B . 0.9600 ?
C7 H7C . 0.9600 ?
C8 O10 . 1.388(6) ?
C8 N1 . 1.443(6) ?
C8 H8A . 0.9700 ?
C8 H8B . 0.9700 ?
C11 O10 . 1.444(7) ?
C11 C12 . 1.467(8) ?
C11 H11A . 0.9700 ?
C11 H11B . 0.9700 ?
C12 O13 . 1.412(7) ?
C12 H12A . 0.9700 ?
C12 H12B . 0.9700 ?
C14 O13 . 1.377(7) ?
C14 H14A . 0.9600 ?
C14 H14B . 0.9600 ?
C14 H14C . 0.9600 ?
C21 C28 . 1.496(6) ?
C21 C22 . 1.507(6) ?
C21 H21A . 0.9700 ?
C21 H21B . 0.9700 ?
C22 C23 . 1.381(5) ?
C22 H22 . 0.9800 ?
C23 C24 . 1.504(6) ?
C23 H23 . 0.9800 ?
C24 C25 . 1.479(7) ?
C24 H24A . 0.9700 ?
C24 H24B . 0.9700 ?
C25 C26 . 1.512(7) ?
C25 H25A . 0.9700 ?
C25 H25B . 0.9700 ?
C26 C27 . 1.396(6) ?
C26 H26 . 0.9800 ?
C27 C28 . 1.492(5) ?
C27 H27 . 0.9800 ?
C28 H28A . 0.9700 ?
C28 H28B . 0.9700 ?
B1 F2 . 1.324(6) ?
B1 F1 . 1.347(5) ?
B1 F3 . 1.358(6) ?
B1 F4 . 1.359(6) ?
N1 N2 . 1.374(4) ?
O1 H1b . 0.845(18) ?
O1 H1a . 0.852(18) ?

loop_
_geom_hbond_atom_site_label_D
_geom_hbond_atom_site_label_H
_geom_hbond_atom_site_label_A
_geom_hbond_distance_DH
_geom_hbond_distance_HA
_geom_hbond_distance_DA
_geom_hbond_angle_DHA
O1 H1a O10 0.852(18) 2.64(3) 3.166(4) 121(3)
O1 H1a O13 0.852(18) 1.89(2) 2.729(5) 167(4)
O1 H1b F4 0.845(18) 1.91(2) 2.731(5) 164(4)
